data_7702505
loop_
_publ_author_name
'Werndrup, Pia'
'Kessler, Vadim G.'

_publ_section_title
;
 Interaction of Co(acac)2 and Ta(OMe)5: isolation and single crystal study
 of the products. MII2MV2(acac)2(OMe)12, MII&#x2005;=&#x2005;Co, Ni, Zn or
 Mg and MV&#x2005;=&#x2005;Ta or Nb: A new class of heterometallic
 heteroleptic alkoxide complexes
;
_journal_issue 5
_journal_name_full 'Journal of the Chemical Society, Dalton Transactions'
_journal_page_first 574
_journal_paper_doi 10.1039/b008526j
_journal_year 2001
_chemical_formula_sum 'C22 H50 O16 Ta2 Zn2'
_chemical_formula_weight 1063.26
_space_group_IT_number 14
_space_group_name_Hall '-P 2ybc'
_space_group_name_H-M_alt 'P 1 21/c 1'
_symmetry_cell_setting monoclinic
_symmetry_space_group_name_H-M 'P 1 21/c 1'
_atom_sites_solution_hydrogens geom
_atom_sites_solution_primary direct
_atom_sites_solution_secondary difmap
_audit_creation_method SHELXL-97
_cell_angle_alpha 90.00
_cell_angle_beta 117.844(2)
_cell_angle_gamma 90.00
_cell_formula_units_Z 2
_cell_length_a 11.9606(14)
_cell_length_b 14.1848(17)
_cell_length_c 12.0136(14)
_cell_measurement_reflns_used '999 (I>10 sigma(I)('
_cell_measurement_temperature 295(2)
_cell_measurement_theta_max 28.84
_cell_measurement_theta_min 1.93
_cell_volume 1802.2(4)
_computing_cell_refinement 'Bruker SMART'
_computing_data_collection 'Bruker SMART'
_computing_data_reduction 'Bruker SAINTPLUS'
_computing_molecular_graphics 'Bruker SHELXTL-NT'
_computing_publication_material 'Bruker SHELXTL-NT'
_computing_structure_refinement 'SHELXL-97 (Sheldrick, 1997)'
_computing_structure_solution 'SHELXS-97 (Sheldrick, 1990)'
_diffrn_ambient_temperature 295(2)
_diffrn_measured_fraction_theta_full 0.908
_diffrn_measured_fraction_theta_max 0.908
_diffrn_measurement_device_type 'Bruker SMART CCD 1k'
_diffrn_measurement_method 'Bruker SMART'
_diffrn_radiation_monochromator graphite
_diffrn_radiation_source 'fine-focus sealed tube'
_diffrn_radiation_type MoK\a
_diffrn_radiation_wavelength 0.71073
_diffrn_reflns_av_R_equivalents 0.0411
_diffrn_reflns_av_sigmaI/netI 0.0616
_diffrn_reflns_limit_h_max 15
_diffrn_reflns_limit_h_min -16
_diffrn_reflns_limit_k_max 14
_diffrn_reflns_limit_k_min -19
_diffrn_reflns_limit_l_max 15
_diffrn_reflns_limit_l_min -13
_diffrn_reflns_number 10983
_diffrn_reflns_theta_full 28.84
_diffrn_reflns_theta_max 28.84
_diffrn_reflns_theta_min 1.93
_exptl_absorpt_coefficient_mu 7.427
_exptl_absorpt_correction_T_max 0.3182
_exptl_absorpt_correction_T_min 0.1187
_exptl_absorpt_correction_type 'Bruker SADABS'
_exptl_crystal_colour colourless
_exptl_crystal_density_diffrn 1.959
_exptl_crystal_density_meas ?
_exptl_crystal_density_method 'not measured'
_exptl_crystal_description prismatic
_exptl_crystal_F_000 1032
_exptl_crystal_size_max 0.5
_exptl_crystal_size_mid 0.3
_exptl_crystal_size_min 0.2
_refine_diff_density_max 3.189
_refine_diff_density_min -3.273
_refine_diff_density_rms '0.219 Compound 8'
_refine_ls_extinction_coef 0.00055(7)
_refine_ls_extinction_expression Fc^*^=kFc[1+0.001xFc^2^\l^3^/sin(2\q)]^-1/4^
_refine_ls_extinction_method SHELXL
_refine_ls_goodness_of_fit_ref 1.137
_refine_ls_hydrogen_treatment mixed
_refine_ls_matrix_type full
_refine_ls_number_parameters 191
_refine_ls_number_reflns 4294
_refine_ls_number_restraints 0
_refine_ls_restrained_S_all 1.137
_refine_ls_R_factor_all 0.1317
_refine_ls_R_factor_gt 0.0854
_refine_ls_shift/su_max 0.017
_refine_ls_shift/su_mean 0.001
_refine_ls_structure_factor_coef Fsqd
_refine_ls_weighting_details 'calc w=1/[\s^2^(Fo^2^)+(0.0000P)^2^+68.6668P] where P=(Fo^2^+2Fc^2^)/3'
_refine_ls_weighting_scheme calc
_refine_ls_wR_factor_gt 0.1784
_refine_ls_wR_factor_ref 0.1892
_reflns_number_gt 2460
_reflns_number_total 4294
_reflns_threshold_expression >2sigma(I)
_cod_data_source_file b008526j.txt
_cod_data_source_block znta0m
_cod_depositor_comments
;
The following automatic conversions were performed:

data item '_exptl_crystal_density_meas' value 'not measured' was
changed to '?' -- the value is perceived as not measured.

Automatic conversion script
Id: cif_fix_values 6909 2019-04-08 15:41:33Z antanas 
;
_cod_original_sg_symbol_H-M P2(1)/c
_cod_database_code 7702505

loop_
_symmetry_equiv_pos_as_xyz
'x, y, z'
'-x, y+1/2, -z+1/2'
'-x, -y, -z'
'x, -y-1/2, z-1/2'

loop_
_atom_site_label
_atom_site_type_symbol
_atom_site_fract_x
_atom_site_fract_y
_atom_site_fract_z
_atom_site_U_iso_or_equiv
_atom_site_adp_type
_atom_site_occupancy
_atom_site_symmetry_multiplicity
_atom_site_calc_flag
_atom_site_refinement_flags
Ta1 Ta 0.23073(7) 0.49402(6) 0.23567(7) 0.0535(3) Uani 1 1 d .
Zn1 Zn 0.08519(18) 0.49286(17) -0.07835(17) 0.0509(5) Uani 1 1 d .
O1 O 0.0822(10) 0.4267(8) 0.0855(10) 0.040(3) Uani 1 1 d .
O2 O 0.3547(13) 0.4124(12) 0.2351(14) 0.076(4) Uani 1 1 d .
O3 O 0.2162(14) 0.4177(11) 0.3566(12) 0.077(5) Uani 1 1 d .
O4 O 0.2039(13) 0.3961(11) -0.0918(13) 0.068(4) Uani 1 1 d .
O5 O 0.3361(14) 0.5813(14) 0.3388(13) 0.085(5) Uani 1 1 d .
O6 O 0.0759(12) 0.5731(10) 0.2112(12) 0.061(4) Uani 1 1 d .
O7 O 0.2166(11) 0.5629(9) 0.0815(11) 0.052(3) Uani 1 1 d .
O8 O 0.1067(13) 0.5806(10) -0.1995(13) 0.065(4) Uani 1 1 d .
C1 C 0.254(2) 0.486(2) -0.229(2) 0.083(7) Uani 1 1 d .
H1A H 0.3022 0.4851 -0.2712 0.100 Uiso 1 1 calc R
C2 C 0.0691(19) 0.3275(13) 0.0795(19) 0.061(5) Uani 1 1 d .
H2A H 0.0685 0.3050 0.1546 0.092 Uiso 1 1 calc R
H2B H 0.1387 0.2997 0.0724 0.092 Uiso 1 1 calc R
H2C H -0.0088 0.3105 0.0075 0.092 Uiso 1 1 calc R
C3 C 0.262(2) 0.4053(18) -0.151(2) 0.072(6) Uani 1 1 d .
C4 C 0.178(2) 0.5655(18) -0.245(2) 0.072(6) Uani 1 1 d .
C5 C 0.300(2) 0.6312(18) 0.074(2) 0.088(8) Uani 1 1 d .
H5A H 0.3541 0.6556 0.1564 0.132 Uiso 1 1 calc R
H5B H 0.2518 0.6817 0.0196 0.132 Uiso 1 1 calc R
H5C H 0.3508 0.6022 0.0407 0.132 Uiso 1 1 calc R
C6 C 0.070(2) 0.6384(18) 0.292(2) 0.082(7) Uani 1 1 d .
H6A H -0.0129 0.6656 0.2561 0.123 Uiso 1 1 calc R
H6B H 0.1314 0.6871 0.3075 0.123 Uiso 1 1 calc R
H6C H 0.0881 0.6084 0.3706 0.123 Uiso 1 1 calc R
C7 C 0.349(2) 0.3261(18) -0.140(3) 0.087(8) Uani 1 1 d .
H7A H 0.3450 0.2786 -0.0848 0.131 Uiso 1 1 calc R
H7B H 0.4339 0.3493 -0.1063 0.131 Uiso 1 1 calc R
H7C H 0.3234 0.2993 -0.2216 0.131 Uiso 1 1 calc R
C8 C 0.434(3) 0.378(3) 0.195(3) 0.128(12) Uani 1 1 d .
H8A H 0.4782 0.3247 0.2453 0.192 Uiso 1 1 calc R
H8B H 0.4945 0.4263 0.2035 0.192 Uiso 1 1 calc R
H8C H 0.3876 0.3599 0.1086 0.192 Uiso 1 1 calc R
C9 C 0.183(3) 0.383(2) 0.437(3) 0.119(12) Uani 1 1 d .
H9A H 0.2324 0.3276 0.4750 0.178 Uiso 1 1 calc R
H9B H 0.0951 0.3669 0.3945 0.178 Uiso 1 1 calc R
H9C H 0.1980 0.4290 0.5011 0.178 Uiso 1 1 calc R
C10 C 0.441(4) 0.633(3) 0.436(3) 0.21(2) Uani 1 1 d .
H10A H 0.4336 0.6987 0.4144 0.311 Uiso 1 1 calc R
H10B H 0.5195 0.6092 0.4429 0.311 Uiso 1 1 calc R
H10C H 0.4408 0.6254 0.5152 0.311 Uiso 1 1 calc R
C11 C 0.186(3) 0.643(2) -0.323(3) 0.104(9) Uani 1 1 d .
H11A H 0.1303 0.6928 -0.3260 0.156 Uiso 1 1 calc R
H11B H 0.1610 0.6201 -0.4063 0.156 Uiso 1 1 calc R
H11C H 0.2710 0.6657 -0.2862 0.156 Uiso 1 1 calc R

loop_
_atom_site_aniso_label
_atom_site_aniso_U_11
_atom_site_aniso_U_22
_atom_site_aniso_U_33
_atom_site_aniso_U_23
_atom_site_aniso_U_13
_atom_site_aniso_U_12
Ta1 0.0459(4) 0.0603(5) 0.0440(4) -0.0103(4) 0.0123(3) -0.0100(4)
Zn1 0.0488(11) 0.0594(13) 0.0467(10) -0.0134(11) 0.0241(9) -0.0098(11)
O1 0.034(6) 0.050(6) 0.030(6) -0.002(5) 0.009(5) -0.006(5)
O2 0.042(8) 0.103(12) 0.071(10) 0.015(9) 0.016(7) 0.018(8)
O3 0.078(10) 0.099(11) 0.032(7) 0.009(7) 0.007(7) -0.013(9)
O4 0.064(9) 0.091(11) 0.058(9) 0.004(8) 0.036(8) 0.013(8)
O5 0.059(9) 0.150(15) 0.043(8) 0.015(9) 0.021(7) 0.026(10)
O6 0.055(8) 0.077(9) 0.044(7) -0.023(7) 0.017(6) -0.008(7)
O7 0.037(6) 0.072(8) 0.040(7) -0.009(6) 0.014(6) -0.016(6)
O8 0.070(9) 0.078(10) 0.056(9) 0.007(7) 0.037(8) 0.002(7)
C1 0.076(15) 0.12(2) 0.077(15) -0.005(16) 0.052(13) -0.017(16)
C2 0.062(13) 0.061(12) 0.061(13) -0.009(10) 0.029(11) -0.002(10)
C3 0.055(13) 0.096(17) 0.061(14) -0.024(13) 0.025(12) -0.010(12)
C4 0.074(16) 0.095(18) 0.047(12) -0.001(12) 0.028(12) -0.014(13)
C5 0.094(18) 0.11(2) 0.051(13) -0.013(13) 0.025(13) -0.045(15)
C6 0.052(13) 0.107(19) 0.073(15) -0.043(14) 0.017(12) -0.003(12)
C7 0.070(16) 0.098(19) 0.11(2) -0.001(16) 0.051(16) 0.017(14)
C8 0.12(3) 0.16(3) 0.13(3) 0.06(2) 0.08(2) 0.03(2)
C9 0.11(2) 0.16(3) 0.12(3) 0.05(2) 0.08(2) 0.02(2)
C10 0.17(4) 0.22(5) 0.12(3) -0.07(3) -0.03(3) -0.09(3)
C11 0.11(2) 0.13(2) 0.087(19) 0.041(18) 0.060(18) 0.007(19)

loop_
_atom_type_symbol
_atom_type_description
_atom_type_scat_dispersion_real
_atom_type_scat_dispersion_imag
_atom_type_scat_source
C C 0.0033 0.0016 'International Tables Vol C Tables 4.2.6.8 and 6.1.1.4'
H H 0.0000 0.0000 'International Tables Vol C Tables 4.2.6.8 and 6.1.1.4'
O O 0.0106 0.0060 'International Tables Vol C Tables 4.2.6.8 and 6.1.1.4'
Zn Zn 0.2839 1.4301 'International Tables Vol C Tables 4.2.6.8 and 6.1.1.4'
Ta Ta -0.7052 6.5227 'International Tables Vol C Tables 4.2.6.8 and 6.1.1.4'

loop_
_geom_angle_atom_site_label_1
_geom_angle_atom_site_label_2
_geom_angle_atom_site_label_3
_geom_angle
_geom_angle_site_symmetry_1
_geom_angle_site_symmetry_3
O5 Ta1 O3 98.8(7) . .
O5 Ta1 O2 97.3(7) . .
O3 Ta1 O2 90.4(7) . .
O5 Ta1 O7 91.7(6) . .
O3 Ta1 O7 169.1(5) . .
O2 Ta1 O7 91.3(6) . .
O5 Ta1 O6 91.0(6) . .
O3 Ta1 O6 91.3(7) . .
O2 Ta1 O6 171.2(6) . .
O7 Ta1 O6 85.5(5) . .
O5 Ta1 O1 163.5(6) . .
O3 Ta1 O1 93.2(5) . .
O2 Ta1 O1 94.0(6) . .
O7 Ta1 O1 75.9(4) . .
O6 Ta1 O1 77.3(4) . .
O8 Zn1 O4 91.7(6) . .
O8 Zn1 O6 96.3(6) . 3_565
O4 Zn1 O6 93.9(6) . 3_565
O8 Zn1 O7 94.3(5) . .
O4 Zn1 O7 98.1(5) . .
O6 Zn1 O7 163.8(5) 3_565 .
O8 Zn1 O1 165.9(5) . .
O4 Zn1 O1 95.0(5) . .
O6 Zn1 O1 95.7(5) 3_565 .
O7 Zn1 O1 72.5(4) . .
O8 Zn1 O1 94.0(5) . 3_565
O4 Zn1 O1 166.3(5) . 3_565
O6 Zn1 O1 73.2(4) 3_565 3_565
O7 Zn1 O1 93.9(4) . 3_565
O1 Zn1 O1 82.3(4) . 3_565
C2 O1 Ta1 122.0(11) . .
C2 O1 Zn1 115.3(11) . .
Ta1 O1 Zn1 102.5(4) . .
C2 O1 Zn1 115.1(11) . 3_565
Ta1 O1 Zn1 100.5(4) . 3_565
Zn1 O1 Zn1 97.7(4) . 3_565
C8 O2 Ta1 156.2(18) . .
C9 O3 Ta1 163.9(19) . .
C3 O4 Zn1 126.1(16) . .
C10 O5 Ta1 166(2) . .
C6 O6 Zn1 121.2(12) . 3_565
C6 O6 Ta1 127.3(12) . .
Zn1 O6 Ta1 108.4(6) 3_565 .
C5 O7 Ta1 128.6(11) . .
C5 O7 Zn1 121.1(11) . .
Ta1 O7 Zn1 108.5(5) . .
C4 O8 Zn1 124.3(15) . .
C4 C1 C3 125(2) . .
O4 C3 C1 125(2) . .
O4 C3 C7 116(2) . .
C1 C3 C7 119(2) . .
O8 C4 C1 128(2) . .
O8 C4 C11 115(2) . .
C1 C4 C11 118(2) . .

loop_
_geom_bond_atom_site_label_1
_geom_bond_atom_site_label_2
_geom_bond_distance
_geom_bond_site_symmetry_2
Ta1 O5 1.788(18) .
Ta1 O3 1.884(15) .
Ta1 O2 1.883(15) .
Ta1 O7 2.031(12) .
Ta1 O6 2.065(13) .
Ta1 O1 2.081(10) .
Zn1 O8 2.020(14) .
Zn1 O4 2.035(14) .
Zn1 O6 2.065(12) 3_565
Zn1 O7 2.080(11) .
Zn1 O1 2.196(11) .
Zn1 O1 2.271(11) 3_565
O1 C2 1.41(2) .
O1 Zn1 2.271(11) 3_565
O2 C8 1.34(3) .
O3 C9 1.30(3) .
O4 C3 1.21(3) .
O5 C10 1.46(3) .
O6 C6 1.37(2) .
O6 Zn1 2.065(12) 3_565
O7 C5 1.42(2) .
O8 C4 1.23(3) .
C1 C4 1.40(3) .
C1 C3 1.46(3) .
C3 C7 1.49(3) .
C4 C11 1.46(3) .
